data_2002979
loop_
_publ_author_name
'Ferguson, George'
'Glidewell, Christopher'
'Lavender, Emma S.'

_publ_section_title
;
 Crystal engineering using bisphenols and trisphenols. Complexes with
 1,10-phenanthroline: hydrogen-bonded chains in adducts with
 4,4'-biphenol (1/1) and 4,4'-sulfonyldiphenol (2/3), \p--\p stacked
 chains in the (1/2) adduct with 4,4'-thiodiphenol, and
 pairwise-interwoven nets in
 1,1,1-tris(4-hydroxyphenyl)ethane--1,10-phenanthroline--methanol
 (1/1/1)
;
_journal_issue 4
_journal_name_full 'Acta Crystallographica Section B'
_journal_page_first 591
_journal_page_last 600
_journal_paper_doi 10.1107/S0108768199002657
_journal_volume 55
_journal_year 1999
_chemical_formula_moiety '2(C12 H10 O4 S), 3(C12 H8 N2)'
_chemical_formula_sum 'C60 H44 N6 O8 S2'
_chemical_formula_weight 1041.13
_chemical_name_systematic
;
4,4'-Sulfonyldiphenol--1,10-phenanthroline (2/3)
;
_space_group_IT_number 15
_symmetry_cell_setting monoclinic
_symmetry_space_group_name_Hall '-C 2yc'
_symmetry_space_group_name_H-M 'C 1 2/c 1'
_cell_angle_alpha 90.00
_cell_angle_beta 102.362(8)
_cell_angle_gamma 90.00
_cell_formula_units_Z 4
_cell_length_a 15.8692(16)
_cell_length_b 24.3728(17)
_cell_length_c 13.0952(9)
_cell_measurement_reflns_used 25
_cell_measurement_temperature 294.0(10)
_cell_measurement_theta_max 18.28
_cell_measurement_theta_min 10.21
_cell_volume 4947.5(7)
_computing_cell_refinement 'SET4 & CELDIM (Enraf-Nonius, 1992)'
_computing_data_collection 'CAD4 (Enraf-Nonius, 1992)'
_computing_data_reduction 'DATRD2 in NRCVAX96 (Gabe et al., 1989)'
_computing_molecular_graphics 'NRCVAX96, ORTEP (Johnson, 1976), PLATON (Spek, 1998)'
_computing_publication_material 'NRCVAX96, SHELXL97  and WordPerfect macro PRPCIF97 (Ferguson, 1997)'
_computing_structure_refinement 'NRCVAX96 and SHELXL97 (Sheldrick, 1997b)'
_computing_structure_solution 'NRCVAX96, ORTEP (Johnson, 1976), PLATON (Spek, 1998)'
_diffrn_ambient_temperature 294.0(10)
_diffrn_measured_fraction_theta_full 0.999
_diffrn_measured_fraction_theta_max 0.999
_diffrn_measurement_device 'Enraf-Nonius CAD-4'
_diffrn_measurement_method \q/2\q
_diffrn_radiation_monochromator graphite
_diffrn_radiation_source 'X-ray tube'
_diffrn_radiation_type 'Molybdenum K\a'
_diffrn_radiation_wavelength 0.7107
_diffrn_reflns_av_R_equivalents 0.006
_diffrn_reflns_av_sigmaI/netI 0.0302
_diffrn_reflns_limit_h_max 18
_diffrn_reflns_limit_h_min -18
_diffrn_reflns_limit_k_max 29
_diffrn_reflns_limit_k_min 0
_diffrn_reflns_limit_l_max 15
_diffrn_reflns_limit_l_min 0
_diffrn_reflns_number 4636
_diffrn_reflns_theta_full 25.14
_diffrn_reflns_theta_max 25.14
_diffrn_reflns_theta_min 2.01
_diffrn_standards_decay_% 1.7
_diffrn_standards_interval_time 120
_diffrn_standards_number 3
_exptl_absorpt_coefficient_mu 0.175
_exptl_absorpt_correction_T_max .9833
_exptl_absorpt_correction_T_min .9367
_exptl_absorpt_correction_type gaussian
_exptl_absorpt_process_details 'ABSORB in NRCVAX (Gabe et al., 1989)'
_exptl_crystal_colour colorless
_exptl_crystal_density_diffrn 1.398
_exptl_crystal_density_meas ?
_exptl_crystal_description plate
_exptl_crystal_F_000 2168
_exptl_crystal_size_max 0.42
_exptl_crystal_size_mid 0.38
_exptl_crystal_size_min 0.10
_refine_diff_density_max 0.221
_refine_diff_density_min -0.298
_refine_ls_extinction_coef 0.00124(18)
_refine_ls_extinction_method SHELXL
_refine_ls_goodness_of_fit_ref 1.034
_refine_ls_hydrogen_treatment constr
_refine_ls_matrix_type full
_refine_ls_number_parameters 346
_refine_ls_number_reflns 4434
_refine_ls_number_restraints 0
_refine_ls_restrained_S_all 1.034
_refine_ls_R_factor_all 0.0638
_refine_ls_R_factor_gt 0.0408
_refine_ls_shift/su_max 0.001
_refine_ls_shift/su_mean 0.000
_refine_ls_structure_factor_coef Fsqd
_refine_ls_weighting_details 'w=1/[\s^2^(Fo^2^)+(0.0534P)^2^+1.3074P] where P=(Fo^2^+2Fc^2^)/3'
_refine_ls_weighting_scheme calc
_refine_ls_wR_factor_ref 0.1040
_reflns_number_gt 3182
_reflns_number_total 4434
_reflns_threshold_expression >2\s(I)
_cod_data_source_file cf0005.cif
_cod_data_source_block 3
_cod_depositor_comments
;
The following automatic conversions were performed:

'_refine_ls_weighting_scheme' value 'calc
w=1/[\s^2^(Fo^2^)+(0.0534P)^2^+1.3074P] where P=(Fo^2^+2Fc^2^)/3' was
changed to 'calc'. New tag '_refine_ls_weighting_details' was
created. The value of the new tag was set to
'w=1/[\s^2^(Fo^2^)+(0.0534P)^2^+1.3074P] where P=(Fo^2^+2Fc^2^)/3'.

Automatic conversion script
Id: cif_fix_values 3143 2015-03-26 13:38:13Z robertas 
;
_cod_original_sg_symbol_H-M 'C 2/c'
_cod_database_code 2002979
_cod_database_fobs_code 2002979

loop_
_symmetry_equiv_pos_as_xyz
'x, y, z'
'-x, y, -z+1/2'
'x+1/2, y+1/2, z'
'-x+1/2, y+1/2, -z+1/2'
'-x, -y, -z'
'x, -y, z-1/2'
'-x+1/2, -y+1/2, -z'
'x+1/2, -y+1/2, z-1/2'

loop_
_atom_site_label
_atom_site_fract_x
_atom_site_fract_y
_atom_site_fract_z
_atom_site_U_iso_or_equiv
_atom_site_adp_type
_atom_site_calc_flag
_atom_site_refinement_flags
_atom_site_occupancy
_atom_site_disorder_assembly
_atom_site_disorder_group
_atom_site_type_symbol
S1 0.30076(3) 0.51893(2) 0.06788(4) 0.03971(16) Uani d . 1 . . S
O11 0.21571(9) 0.50137(6) 0.07611(13) 0.0542(4) Uani d . 1 . . O
O12 0.31144(10) 0.53995(6) -0.03161(11) 0.0537(4) Uani d . 1 . . O
O14 0.52449(9) 0.32527(6) 0.14013(13) 0.0519(4) Uani d . 1 . . O
O24 0.40470(15) 0.68772(7) 0.38834(14) 0.0788(6) Uani d . 1 . . O
C11 0.36983(12) 0.46251(7) 0.10120(15) 0.0348(4) Uani d . 1 . . C
C12 0.33602(13) 0.41287(8) 0.12514(15) 0.0366(5) Uani d . 1 . . C
C13 0.38733(13) 0.36666(8) 0.14025(16) 0.0410(5) Uani d . 1 . . C
C14 0.47214(13) 0.36959(8) 0.12947(16) 0.0400(5) Uani d . 1 . . C
C15 0.50681(14) 0.41987(8) 0.11007(17) 0.0438(5) Uani d . 1 . . C
C16 0.45568(14) 0.46615(8) 0.09618(16) 0.0419(5) Uani d . 1 . . C
C21 0.33627(12) 0.56929(7) 0.16260(16) 0.0373(5) Uani d . 1 . . C
C22 0.32840(15) 0.56028(8) 0.26461(18) 0.0486(6) Uani d . 1 . . C
C23 0.35180(16) 0.60072(9) 0.33827(18) 0.0545(6) Uani d . 1 . . C
C24 0.38339(15) 0.65037(8) 0.31102(18) 0.0500(6) Uani d . 1 . . C
C25 0.39243(14) 0.65918(8) 0.20995(18) 0.0464(5) Uani d . 1 . . C
C26 0.36950(13) 0.61855(8) 0.13610(17) 0.0427(5) Uani d . 1 . . C
N31 0.43551(11) 0.22495(6) 0.15909(14) 0.0454(5) Uani d . 1 . . N
C32 0.46443(12) 0.17660(7) 0.20493(16) 0.0366(5) Uani d . 1 . . C
C33 0.42827(13) 0.12595(8) 0.16557(17) 0.0435(5) Uani d . 1 . . C
C34 0.35779(14) 0.12676(9) 0.08027(19) 0.0525(6) Uani d . 1 . . C
C35 0.32814(15) 0.17518(10) 0.0368(2) 0.0594(7) Uani d . 1 . . C
C36 0.37003(15) 0.22315(9) 0.07717(19) 0.0571(6) Uani d . 1 . . C
C37 0.46525(16) 0.07569(8) 0.21074(19) 0.0561(6) Uani d . 1 . . C
N41 0.39058(13) 0.79510(7) 0.29143(16) 0.0587(5) Uani d . 1 . . N
C42 0.43405(14) 0.83940(8) 0.33762(17) 0.0432(5) Uani d . 1 . . C
C43 0.40639(13) 0.89354(8) 0.31043(17) 0.0430(5) Uani d . 1 . . C
C44 0.33280(15) 0.90033(10) 0.23003(19) 0.0543(6) Uani d . 1 . . C
C45 0.28969(16) 0.85595(11) 0.1843(2) 0.0650(7) Uani d . 1 . . C
C46 0.32111(17) 0.80426(11) 0.2181(2) 0.0696(7) Uani d . 1 . . C
C47 0.45315(15) 0.93845(9) 0.36505(19) 0.0509(6) Uani d . 1 . . C
N51 0.53579(13) 0.77841(7) 0.44305(17) 0.0573(5) Uani d . 1 . . N
C52 0.50987(13) 0.83069(8) 0.41960(17) 0.0437(5) Uani d . 1 . . C
C53 0.55290(13) 0.87631(8) 0.47196(18) 0.0453(5) Uani d . 1 . . C
C54 0.62420(15) 0.86635(10) 0.5533(2) 0.0585(6) Uani d . 1 . . C
C55 0.64958(16) 0.81401(11) 0.5777(2) 0.0700(8) Uani d . 1 . . C
C56 0.60375(17) 0.77131(10) 0.5201(2) 0.0696(8) Uani d . 1 . . C
C57 0.52271(15) 0.93050(9) 0.44202(19) 0.0521(6) Uani d . 1 . . C
H14 0.4977 0.2981 0.1519 0.078 Uiso calc R 1 . . H
H24 0.4147 0.7173 0.3635 0.118 Uiso calc R 1 . . H
H12 0.2787 0.4107 0.1310 0.044 Uiso calc R 1 . . H
H13 0.3650 0.3335 0.1577 0.049 Uiso calc R 1 . . H
H15 0.5646 0.4223 0.1064 0.053 Uiso calc R 1 . . H
H16 0.4790 0.4998 0.0834 0.050 Uiso calc R 1 . . H
H22 0.3073 0.5270 0.2831 0.058 Uiso calc R 1 . . H
H23 0.3464 0.5947 0.4067 0.065 Uiso calc R 1 . . H
H25 0.4139 0.6924 0.1917 0.056 Uiso calc R 1 . . H
H26 0.3764 0.6242 0.0681 0.051 Uiso calc R 1 . . H
H34 0.3316 0.0941 0.0537 0.063 Uiso calc R 1 . . H
H35 0.2807 0.1765 -0.0189 0.071 Uiso calc R 1 . . H
H36 0.3508 0.2561 0.0445 0.069 Uiso calc R 1 . . H
H37 0.4406 0.0425 0.1851 0.067 Uiso calc R 1 . . H
H44 0.3138 0.9354 0.2083 0.065 Uiso calc R 1 . . H
H45 0.2403 0.8598 0.1318 0.078 Uiso calc R 1 . . H
H46 0.2908 0.7739 0.1865 0.083 Uiso calc R 1 . . H
H47 0.4350 0.9741 0.3468 0.061 Uiso calc R 1 . . H
H54 0.6540 0.8955 0.5904 0.070 Uiso calc R 1 . . H
H55 0.6967 0.8067 0.6318 0.084 Uiso calc R 1 . . H
H56 0.6222 0.7356 0.5371 0.084 Uiso calc R 1 . . H
H57 0.5517 0.9606 0.4764 0.062 Uiso calc R 1 . . H

loop_
_atom_site_aniso_label
_atom_site_aniso_U_11
_atom_site_aniso_U_22
_atom_site_aniso_U_33
_atom_site_aniso_U_12
_atom_site_aniso_U_13
_atom_site_aniso_U_23
S1 0.0414(3) 0.0326(3) 0.0410(3) 0.0001(2) -0.0006(2) -0.0005(2)
O11 0.0388(8) 0.0420(8) 0.0766(12) -0.0023(7) 0.0010(7) -0.0023(8)
O12 0.0722(10) 0.0470(9) 0.0366(9) 0.0024(7) -0.0001(7) 0.0064(7)
O14 0.0527(9) 0.0367(8) 0.0617(11) 0.0067(7) 0.0017(8) -0.0053(8)
O24 0.1305(17) 0.0460(10) 0.0591(12) -0.0276(11) 0.0183(11) -0.0170(9)
C11 0.0391(11) 0.0315(10) 0.0314(11) -0.0018(8) 0.0019(8) -0.0023(8)
C12 0.0370(11) 0.0362(11) 0.0350(12) -0.0033(8) 0.0041(9) -0.0001(9)
C13 0.0479(12) 0.0313(10) 0.0404(12) -0.0068(9) 0.0020(9) 0.0010(9)
C14 0.0450(12) 0.0352(10) 0.0361(12) 0.0038(9) 0.0003(9) -0.0042(9)
C15 0.0391(11) 0.0461(12) 0.0460(13) 0.0005(9) 0.0090(10) -0.0008(10)
C16 0.0485(12) 0.0348(11) 0.0422(12) -0.0066(9) 0.0091(10) 0.0017(9)
C21 0.0397(11) 0.0300(10) 0.0402(12) 0.0022(8) 0.0042(9) 0.0004(9)
C22 0.0637(14) 0.0320(11) 0.0500(14) -0.0088(10) 0.0118(11) 0.0027(10)
C23 0.0807(17) 0.0419(12) 0.0413(13) -0.0106(12) 0.0137(12) -0.0018(10)
C24 0.0618(14) 0.0356(11) 0.0487(14) -0.0047(10) 0.0034(11) -0.0069(10)
C25 0.0547(13) 0.0300(11) 0.0520(14) -0.0051(9) 0.0060(11) 0.0067(10)
C26 0.0487(12) 0.0366(11) 0.0413(12) -0.0025(9) 0.0064(10) 0.0038(9)
N31 0.0465(10) 0.0316(9) 0.0516(11) 0.0020(7) -0.0038(9) -0.0004(8)
C32 0.0403(11) 0.0278(10) 0.0416(12) 0.0011(8) 0.0085(9) -0.0011(9)
C33 0.0489(12) 0.0347(11) 0.0465(13) -0.0044(9) 0.0096(10) -0.0045(9)
C34 0.0501(13) 0.0454(13) 0.0577(15) -0.0101(10) 0.0020(11) -0.0098(11)
C35 0.0508(14) 0.0544(14) 0.0619(16) -0.0010(11) -0.0128(12) -0.0085(12)
C36 0.0556(14) 0.0451(13) 0.0603(16) 0.0066(11) -0.0108(12) 0.0005(11)
C37 0.0767(17) 0.0264(10) 0.0609(16) -0.0073(10) 0.0055(12) -0.0030(10)
N41 0.0599(12) 0.0434(11) 0.0673(14) -0.0075(9) 0.0014(11) -0.0071(10)
C42 0.0479(12) 0.0352(11) 0.0479(13) -0.0031(9) 0.0132(10) -0.0027(9)
C43 0.0458(12) 0.0402(11) 0.0463(13) 0.0041(9) 0.0168(10) 0.0030(10)
C44 0.0547(14) 0.0569(14) 0.0517(15) 0.0106(11) 0.0124(11) 0.0066(12)
C45 0.0531(15) 0.0798(19) 0.0560(16) 0.0043(13) -0.0016(12) -0.0030(14)
C46 0.0638(16) 0.0644(17) 0.0720(19) -0.0140(13) -0.0044(14) -0.0117(14)
C47 0.0588(14) 0.0311(11) 0.0658(16) 0.0044(10) 0.0197(12) 0.0041(11)
N51 0.0591(12) 0.0361(10) 0.0745(15) 0.0017(9) 0.0093(11) 0.0089(10)
C52 0.0454(12) 0.0343(11) 0.0525(14) -0.0013(9) 0.0128(10) 0.0030(10)
C53 0.0424(12) 0.0418(12) 0.0523(14) -0.0049(9) 0.0115(10) 0.0008(10)
C54 0.0468(13) 0.0615(15) 0.0642(17) -0.0138(11) 0.0056(12) -0.0003(13)
C55 0.0476(14) 0.0744(18) 0.081(2) -0.0006(13) -0.0023(13) 0.0232(15)
C56 0.0624(16) 0.0514(15) 0.092(2) 0.0076(12) 0.0096(15) 0.0245(14)
C57 0.0571(14) 0.0364(12) 0.0631(16) -0.0073(10) 0.0136(12) -0.0077(11)

loop_
_atom_type_symbol
_atom_type_description
_atom_type_scat_dispersion_real
_atom_type_scat_dispersion_imag
_atom_type_scat_source
C C 0.0033 0.0016 'International Tables Vol C Tables 4.2.6.8 and 6.1.1.4'
H H 0.0000 0.0000 'International Tables Vol C Tables 4.2.6.8 and 6.1.1.4'
N N 0.0061 0.0033 'International Tables Vol C Tables 4.2.6.8 and 6.1.1.4'
O O 0.0106 0.0060 'International Tables Vol C Tables 4.2.6.8 and 6.1.1.4'
S S 0.1246 0.1234 'International Tables Vol C Tables 4.2.6.8 and 6.1.1.4'

loop_
_geom_angle_atom_site_label_1
_geom_angle_atom_site_label_2
_geom_angle_atom_site_label_3
_geom_angle_site_symmetry_1
_geom_angle_site_symmetry_3
_geom_angle
_geom_angle_publ_flag
C11 S1 C21 . . 106.51(9) no
O14 C14 C13 . . 122.51(18) no
O14 C14 C15 . . 117.73(19) no
O11 S1 O12 . . 117.75(10) no
O24 C24 C23 . . 116.2(2) no
O24 C24 C25 . . 123.7(2) no
O11 S1 C11 . . 107.07(9) no
O11 S1 C21 . . 108.65(10) no
O12 S1 C11 . . 108.35(9) no
O12 S1 C21 . . 107.98(9) no
S1 C11 C12 . . 119.27(15) no
S1 C11 C16 . . 120.53(15) no
C12 C11 C16 . . 120.02(18) no
C11 C12 C13 . . 120.00(18) no
C12 C13 C14 . . 120.01(18) no
C13 C14 C15 . . 119.73(18) no
C14 C15 C16 . . 120.1(2) no
C11 C16 C15 . . 120.00(19) no
S1 C21 C22 . . 119.36(15) no
S1 C21 C26 . . 120.83(16) no
C22 C21 C26 . . 119.78(19) no
C21 C22 C23 . . 119.79(19) no
C22 C23 C24 . . 120.3(2) no
C23 C24 C25 . . 120.1(2) no
C24 C25 C26 . . 119.74(19) no
C21 C26 C25 . . 120.3(2) no
C32 N31 C36 . . 117.49(18) no
N31 C32 C32 . 2_655 119.43(11) no
N31 C32 C33 . . 121.69(18) no
C33 C32 C32 . 2_655 118.87(12) no
C32 C33 C34 . . 118.13(19) no
C32 C33 C37 . . 119.95(19) no
C34 C33 C37 . . 121.90(19) no
C33 C34 C35 . . 119.7(2) no
C34 C35 C36 . . 118.6(2) no
N31 C36 C35 . . 124.3(2) no
C37 C37 C33 2_655 . 121.05(12) no
C42 N41 C46 . . 117.3(2) no
N41 C42 C43 . . 122.2(2) no
N41 C42 C52 . . 118.58(18) no
C43 C42 C52 . . 119.25(18) no
C42 C43 C44 . . 117.6(2) no
C42 C43 C47 . . 119.4(2) no
C44 C43 C47 . . 123.0(2) no
C43 C44 C45 . . 119.9(2) no
C44 C45 C46 . . 118.1(2) no
N41 C46 C45 . . 124.9(2) no
C43 C47 C57 . . 121.5(2) no
C52 N51 C56 . . 117.1(2) no
N51 C52 C42 . . 118.07(19) no
N51 C52 C53 . . 122.8(2) no
C42 C52 C53 . . 119.11(18) no
C52 C53 C54 . . 117.6(2) no
C52 C53 C57 . . 119.8(2) no
C54 C53 C57 . . 122.5(2) no
C53 C54 C55 . . 119.6(2) no
C54 C55 C56 . . 118.7(2) no
N51 C56 C55 . . 124.1(2) no
C47 C57 C53 . . 120.9(2) no

loop_
_geom_bond_atom_site_label_1
_geom_bond_atom_site_label_2
_geom_bond_site_symmetry_2
_geom_bond_distance
_geom_bond_publ_flag
O14 C14 . 1.352(2) no
S1 C11 . 1.755(2) no
S1 O11 . 1.4417(15) no
O24 C24 . 1.350(3) no
S1 C21 . 1.750(2) no
S1 O12 . 1.4433(15) no
C11 C12 . 1.386(3) no
C11 C16 . 1.381(3) no
C12 C13 . 1.379(3) no
C13 C14 . 1.385(3) no
C14 C15 . 1.389(3) no
C15 C16 . 1.379(3) no
C21 C22 . 1.386(3) no
C21 C26 . 1.385(3) no
C22 C23 . 1.373(3) no
C23 C24 . 1.386(3) no
C24 C25 . 1.378(3) no
C25 C26 . 1.378(3) no
N31 C32 . 1.357(2) no
N31 C36 . 1.325(3) no
C32 C32 2_655 1.448(4) no
C32 C33 . 1.411(3) no
C33 C34 . 1.401(3) no
C33 C37 . 1.431(3) no
C34 C35 . 1.350(3) no
C35 C36 . 1.392(3) no
C37 C37 2_655 1.337(5) no
N41 C42 . 1.352(3) no
N41 C46 . 1.317(3) no
C42 C43 . 1.412(3) no
C42 C52 . 1.446(3) no
C43 C44 . 1.405(3) no
C43 C47 . 1.426(3) no
C44 C45 . 1.349(3) no
C45 C46 . 1.392(3) no
C47 C57 . 1.340(3) no
N51 C52 . 1.354(3) no
N51 C56 . 1.321(3) no
C52 C53 . 1.404(3) no
C53 C54 . 1.399(3) no
C53 C57 . 1.431(3) no
C54 C55 . 1.355(3) no
C55 C56 . 1.395(4) no

loop_
_geom_hbond_atom_site_label_D
_geom_hbond_atom_site_label_H
_geom_hbond_atom_site_label_A
_geom_hbond_site_symmetry_A
_geom_hbond_distance_DH
_geom_hbond_distance_HA
_geom_hbond_distance_DA
_geom_hbond_angle_DHA
_geom_hbond_publ_flag
O14 H14 N31 . .82 2.05 2.861(2) 171 no
O24 H24 N41 . .82 2.12 2.896(2) 159 no
O24 H24 N51 . .82 2.48 3.015(3) 124 no
C12 H12 O11 . .93 2.47 2.861(3) 106 no
C15 H15 O12 5_665 .93 2.55 3.406(3) 153 no
C26 H26 O12 . .93 2.53 2.911(3) 105 no

loop_
_geom_torsion_atom_site_label_1
_geom_torsion_atom_site_label_2
_geom_torsion_atom_site_label_3
_geom_torsion_atom_site_label_4
_geom_torsion_site_symmetry_1
_geom_torsion_site_symmetry_4
_geom_torsion
_geom_torsion_publ_flag
O11 S1 C11 C12 . . 2.0(2) no
C11 S1 C21 C22 . . -67.3(2) no
C11 S1 C21 C26 . . 114.8(2) no
O12 S1 C21 C26 . . -1.4(2) no
C21 S1 C11 C12 . . 118.1(2) no
C21 S1 C11 C16 . . -66.7(2) no
O11 S1 C11 C16 . . 177.22(16) no
O12 S1 C11 C16 . . 49.27(18) no
O12 S1 C11 C12 . . -125.93(16) no
C16 C11 C12 C13 . . -2.3(3) no
S1 C11 C12 C13 . . 172.89(15) no
C11 C12 C13 C14 . . -1.3(3) no
C12 C13 C14 O14 . . -177.87(19) no
C12 C13 C14 C15 . . 4.1(3) no
O14 C14 C15 C16 . . 178.52(19) no
C13 C14 C15 C16 . . -3.4(3) no
C14 C15 C16 C11 . . -.2(3) no
C12 C11 C16 C15 . . 3.1(3) no
S1 C11 C16 C15 . . -172.08(16) no
O11 S1 C21 C26 . . -130.19(17) no
O11 S1 C21 C22 . . 47.77(19) no
O12 S1 C21 C22 . . 176.53(17) no
C26 C21 C22 C23 . . 1.4(3) no
S1 C21 C22 C23 . . -176.53(18) no
C21 C22 C23 C24 . . -.1(4) no
C22 C23 C24 O24 . . 180.0(2) no
C22 C23 C24 C25 . . -.8(4) no
O24 C24 C25 C26 . . 179.6(2) no
C23 C24 C25 C26 . . .3(3) no
C24 C25 C26 C21 . . 1.0(3) no
C22 C21 C26 C25 . . -1.9(3) no
S1 C21 C26 C25 . . 176.08(16) no
C36 N31 C32 C33 . . 1.8(3) no
C36 N31 C32 C32 . 2_655 -179.7(2) no
N31 C32 C33 C34 . . -3.4(3) no
C32 C32 C33 C34 2_655 . 178.1(2) no
N31 C32 C33 C37 . . 174.8(2) no
C32 C32 C33 C37 2_655 . -3.7(4) no
C32 C33 C34 C35 . . 1.7(3) no
C37 C33 C34 C35 . . -176.4(2) no
C33 C34 C35 C36 . . 1.3(4) no
C32 N31 C36 C35 . . 1.4(4) no
C34 C35 C36 N31 . . -3.1(4) no
C34 C33 C37 C37 . 2_655 177.1(3) no
C32 C33 C37 C37 . 2_655 -.9(4) no
C46 N41 C42 C43 . . .9(3) no
C46 N41 C42 C52 . . 179.1(2) no
N41 C42 C43 C44 . . -2.2(3) no
C52 C42 C43 C44 . . 179.6(2) no
N41 C42 C43 C47 . . 177.5(2) no
C52 C42 C43 C47 . . -.7(3) no
C42 C43 C44 C45 . . 2.2(3) no
C47 C43 C44 C45 . . -177.4(2) no
C43 C44 C45 C46 . . -1.0(4) no
C42 N41 C46 C45 . . .5(4) no
C44 C45 C46 N41 . . -.4(4) no
C44 C43 C47 C57 . . 179.4(2) no
C42 C43 C47 C57 . . -.2(3) no
C56 N51 C52 C53 . . 1.2(3) no
C56 N51 C52 C42 . . -178.2(2) no
N41 C42 C52 N51 . . 2.8(3) no
C43 C42 C52 N51 . . -179.00(19) no
N41 C42 C52 C53 . . -176.7(2) no
C43 C42 C52 C53 . . 1.6(3) no
N51 C52 C53 C54 . . -1.6(3) no
C42 C52 C53 C54 . . 177.8(2) no
N51 C52 C53 C57 . . 179.0(2) no
C42 C52 C53 C57 . . -1.6(3) no
C52 C53 C54 C55 . . .7(3) no
C57 C53 C54 C55 . . -179.9(2) no
C53 C54 C55 C56 . . .3(4) no
C52 N51 C56 C55 . . -.1(4) no
C54 C55 C56 N51 . . -.7(4) no
C43 C47 C57 C53 . . .3(4) no
C54 C53 C57 C47 . . -178.7(2) no
C52 C53 C57 C47 . . .6(3) no
